data_2310467
loop_
_publ_author_name
'Rao, B.R.'

_publ_section_title
;
 Die Verfeinerung der Kristallstruktur von Kroehnkit, Na2 Cu (S O4)2 (H2
 O)2
;
_journal_name_full 'Acta Crystallographica (1,1948-23,1967)'
_journal_page_first 738
_journal_page_last 743
_journal_volume 14
_journal_year 1961
_chemical_formula_sum 'Cu H4 Na2 O10 S2'
_chemical_name_systematic 'Na2 Cu (S O4)2 (H2 O)2'
_space_group_IT_number 14
_symmetry_space_group_name_Hall '-P 2ybc'
_symmetry_space_group_name_H-M 'P 1 21/c 1'
_cell_angle_alpha 90
_cell_angle_beta 108.6
_cell_angle_gamma 90
_cell_formula_units_Z 2
_cell_length_a 5.805
_cell_length_b 12.675
_cell_length_c 5.52
_cell_volume 384.939
_citation_journal_id_ASTM ACCRA9
_cod_data_source_file Rao_ACCRA9_1961_1453.cif
_cod_data_source_block H4Cu1Na2O10S2
_cod_original_cell_volume 384.9386
_cod_original_formula_sum 'H4 Cu1 Na2 O10 S2'
_cod_database_code 2310467

loop_
_symmetry_equiv_pos_as_xyz
x,y,z
-x,y+1/2,-z+1/2
-x,-y,-z
x,-y-1/2,z-1/2

loop_
_atom_site_label
_atom_site_type_symbol
_atom_site_fract_x
_atom_site_fract_y
_atom_site_fract_z
_atom_site_occupancy
_atom_site_U_iso_or_equiv
O1 O-2 0.007 0.173 0.491 1 0.0
S1 S+6 0.239 0.117 0.547 1 0.0
O2 O-2 0.282 0.056 0.786 1 0.0
O4 O-2 0.441 0.193 0.571 1 0.0
O5 O-2 0.828 0.134 0.951 1 0.0
O3 O-2 0.233 0.042 0.336 1 0.0
Cu1 Cu+2 0 0 0 1 0.0
Na1 Na+1 0.571 0.125 0.205 1 0.0
